data_7127525
loop_
_publ_author_name
'Theulier, Cyril A.'
'Garc\'ia-Rodeja, Yago'
'Saffon-Merceron, Nathalie'
'Miqueu, Karinne'
'Bouhadir, Ghenwa'
'Bourissou, Didier'

_publ_section_title
;
 1,1-Phosphaboration of C[triple bond, length as m-dash]C and C[double
 bond, length as m-dash]C bonds at gold.
;
_journal_issue 3
_journal_name_full 'Chemical communications (Cambridge, England)'
_journal_page_first 347
_journal_page_last 350
_journal_paper_doi 10.1039/d0cc06978g
_journal_volume 57
_journal_year 2021
_chemical_formula_sum 'C75 H96 Au B Cl6 F12 O3 P2'
_chemical_formula_weight 1755.93
_space_group_crystal_system orthorhombic
_space_group_IT_number 61
_space_group_name_Hall '-P 2ac 2ab'
_space_group_name_H-M_alt 'P b c a'
_atom_sites_solution_hydrogens geom
_audit_creation_method SHELXL-2018/3
_audit_update_record
;
2020-10-06 deposited with the CCDC.	2020-12-02 downloaded from the CCDC.
;
_cell_angle_alpha 90
_cell_angle_beta 90
_cell_angle_gamma 90
_cell_formula_units_Z 8
_cell_length_a 24.8443(18)
_cell_length_b 22.0162(17)
_cell_length_c 30.643(2)
_cell_measurement_reflns_used 9942
_cell_measurement_temperature 193(2)
_cell_measurement_theta_max 26.35
_cell_measurement_theta_min 2.95
_cell_volume 16761(2)
_computing_cell_refinement 'Bruker SAINT'
_computing_data_collection 'Bruker APEX2'
_computing_data_reduction 'Bruker SAINT'
_computing_molecular_graphics 'Bruker SHELXTL'
_computing_publication_material 'Bruker SHELXTL'
_computing_structure_refinement 'SHELXL-2018/3 (Sheldrick, 2018)'
_computing_structure_solution 'SHELXT (Sheldrick 2015)'
_diffrn_ambient_temperature 193(2)
_diffrn_measured_fraction_theta_full 0.996
_diffrn_measured_fraction_theta_max 0.997
_diffrn_measurement_device_type 'Bruker kappa APEX-II CCD Quazar'
_diffrn_measurement_method 'phi and omega scans'
_diffrn_radiation_type MoK\a
_diffrn_radiation_wavelength 0.71073
_diffrn_reflns_av_R_equivalents 0.1001
_diffrn_reflns_av_unetI/netI 0.0357
_diffrn_reflns_Laue_measured_fraction_full 0.996
_diffrn_reflns_Laue_measured_fraction_max 0.997
_diffrn_reflns_limit_h_max 31
_diffrn_reflns_limit_h_min -26
_diffrn_reflns_limit_k_max 27
_diffrn_reflns_limit_k_min -27
_diffrn_reflns_limit_l_max 38
_diffrn_reflns_limit_l_min -38
_diffrn_reflns_number 326738
_diffrn_reflns_point_group_measured_fraction_full 0.996
_diffrn_reflns_point_group_measured_fraction_max 0.997
_diffrn_reflns_theta_full 25.242
_diffrn_reflns_theta_max 26.372
_diffrn_reflns_theta_min 2.720
_diffrn_source 'Incoatec microfocus sealed tube'
_exptl_absorpt_coefficient_mu 2.054
_exptl_absorpt_correction_T_max 0.7457
_exptl_absorpt_correction_T_min 0.6901
_exptl_absorpt_correction_type multi-scan
_exptl_absorpt_process_details 'SADABS (Bruker-AXS)'
_exptl_crystal_colour colourless
_exptl_crystal_density_diffrn 1.392
_exptl_crystal_description plate
_exptl_crystal_F_000 7152
_exptl_crystal_size_max 0.150
_exptl_crystal_size_mid 0.080
_exptl_crystal_size_min 0.050
_refine_diff_density_max 1.207
_refine_diff_density_min -0.759
_refine_diff_density_rms 0.094
_refine_ls_extinction_method none
_refine_ls_goodness_of_fit_ref 1.063
_refine_ls_hydrogen_treatment constr
_refine_ls_matrix_type full
_refine_ls_number_parameters 1162
_refine_ls_number_reflns 17087
_refine_ls_number_restraints 737
_refine_ls_restrained_S_all 1.102
_refine_ls_R_factor_all 0.0695
_refine_ls_R_factor_gt 0.0362
_refine_ls_shift/su_max 0.004
_refine_ls_shift/su_mean 0.000
_refine_ls_structure_factor_coef Fsqd
_refine_ls_weighting_details 'w=1/[\s^2^(Fo^2^)+(0.0313P)^2^+41.7351P] where P=(Fo^2^+2Fc^2^)/3'
_refine_ls_weighting_scheme calc
_refine_ls_wR_factor_gt 0.0797
_refine_ls_wR_factor_ref 0.0959
_reflns_Friedel_coverage 0.000
_reflns_number_gt 11949
_reflns_number_total 17087
_reflns_threshold_expression 'I > 2\s(I)'
_cod_data_source_file d0cc06978g3.cif
_cod_data_source_block 5
_cod_depositor_comments 'Adding full bibliography for 7127521--7127526.cif.'
_cod_database_code 7127525
_shelx_shelxl_version_number 2018/3
_shelx_space_group_comment
; 
The symmetry employed for this shelxl refinement is uniquely defined 
by the following loop, which should always be used as a source of 
symmetry information in preference to the above space-group names. 
They are only intended as comments. 
;
_shelx_estimated_absorpt_t_min 0.748
_shelx_estimated_absorpt_t_max 0.904

loop_
_space_group_symop_operation_xyz
'x, y, z'
'-x+1/2, -y, z+1/2'
'-x, y+1/2, -z+1/2'
'x+1/2, -y+1/2, -z'
'-x, -y, -z'
'x-1/2, y, -z-1/2'
'x, -y-1/2, z-1/2'
'-x-1/2, y-1/2, z'

loop_
_atom_site_label
_atom_site_type_symbol
_atom_site_fract_x
_atom_site_fract_y
_atom_site_fract_z
_atom_site_U_iso_or_equiv
_atom_site_adp_type
_atom_site_occupancy
_atom_site_site_symmetry_order
_atom_site_calc_flag
_atom_site_refinement_flags_posn
_atom_site_refinement_flags_adp
_atom_site_refinement_flags_occupancy
_atom_site_disorder_assembly
_atom_site_disorder_group
Au1 Au 0.56007(2) 0.34701(2) 0.66878(2) 0.02616(5) Uani 1 1 d . . . . .
P1 P 0.48863(4) 0.34185(5) 0.71870(3) 0.0261(2) Uani 1 1 d . . . . .
P2 P 0.56575(4) 0.32762(4) 0.59550(3) 0.0239(2) Uani 1 1 d . . . . .
O1 O 0.62679(10) 0.32154(13) 0.57980(9) 0.0289(6) Uani 1 1 d . . . . .
O2 O 0.53439(11) 0.27371(12) 0.57192(9) 0.0299(6) Uani 1 1 d . . . . .
O3 O 0.53830(10) 0.37943(12) 0.56624(9) 0.0270(6) Uani 1 1 d . . . . .
B1 B 0.61560(19) 0.3611(2) 0.76754(16) 0.0300(10) Uani 1 1 d . . . . .
C1 C 0.64370(17) 0.3881(2) 0.68481(15) 0.0408(11) Uani 1 1 d . . . . .
H1A H 0.671438 0.358354 0.684876 0.049 Uiso 1 1 calc R U . . .
H1B H 0.637582 0.412021 0.659515 0.049 Uiso 1 1 calc R U . . .
C2 C 0.61254(16) 0.39631(18) 0.72118(14) 0.0306(9) Uani 1 1 d . . . . .
H2 H 0.585552 0.426717 0.718927 0.037 Uiso 1 1 calc R U . . .
C3 C 0.50559(16) 0.34048(17) 0.77680(12) 0.0277(9) Uani 1 1 d . . . . .
C4 C 0.55825(16) 0.34852(17) 0.79312(12) 0.0268(8) Uani 1 1 d . . . . .
C5 C 0.56323(19) 0.34255(19) 0.83888(13) 0.0358(10) Uani 1 1 d . . . . .
H5 H 0.597954 0.347176 0.851425 0.043 Uiso 1 1 calc R U . . .
C6 C 0.5207(2) 0.33040(19) 0.86633(14) 0.0398(11) Uani 1 1 d . . . . .
H6 H 0.526530 0.326809 0.896861 0.048 Uiso 1 1 calc R U . . .
C7 C 0.4696(2) 0.3235(2) 0.84954(14) 0.0380(10) Uani 1 1 d . . . . .
H7 H 0.439926 0.315541 0.868230 0.046 Uiso 1 1 calc R U . . .
C8 C 0.46245(18) 0.32826(19) 0.80507(14) 0.0350(10) Uani 1 1 d . . . . .
H8 H 0.427394 0.323158 0.793235 0.042 Uiso 1 1 calc R U . . .
C9 C 0.44671(17) 0.2736(2) 0.71082(14) 0.0350(10) Uani 1 1 d . . . . .
H9 H 0.416876 0.274547 0.732719 0.042 Uiso 1 1 calc R U . . .
C10 C 0.4218(2) 0.2715(2) 0.66527(15) 0.0478(12) Uani 1 1 d . . . . .
H10A H 0.450418 0.269960 0.643317 0.072 Uiso 1 1 calc R U . . .
H10B H 0.399797 0.307890 0.660646 0.072 Uiso 1 1 calc R U . . .
H10C H 0.399069 0.235258 0.662620 0.072 Uiso 1 1 calc R U . . .
C11 C 0.4807(2) 0.2173(2) 0.71940(16) 0.0482(13) Uani 1 1 d . . . . .
H11A H 0.458128 0.180945 0.716775 0.072 Uiso 1 1 calc R U . . .
H11B H 0.495803 0.219382 0.748896 0.072 Uiso 1 1 calc R U . . .
H11C H 0.509988 0.215279 0.698039 0.072 Uiso 1 1 calc R U . . .
C12 C 0.44503(17) 0.4087(2) 0.70927(14) 0.0362(10) Uani 1 1 d . . . . .
H12 H 0.431941 0.405247 0.678511 0.043 Uiso 1 1 calc R U . . .
C13 C 0.4777(2) 0.4672(2) 0.71138(19) 0.0530(13) Uani 1 1 d . . . . .
H13A H 0.454425 0.501810 0.704649 0.080 Uiso 1 1 calc R U . . .
H13B H 0.507133 0.465269 0.690089 0.080 Uiso 1 1 calc R U . . .
H13C H 0.492728 0.471993 0.740762 0.080 Uiso 1 1 calc R U . . .
C14 C 0.39445(19) 0.4134(3) 0.73790(18) 0.0541(14) Uani 1 1 d . . . . .
H14A H 0.405008 0.421923 0.768106 0.081 Uiso 1 1 calc R U . . .
H14B H 0.374547 0.375047 0.736749 0.081 Uiso 1 1 calc R U . . .
H14C H 0.371518 0.446405 0.727108 0.081 Uiso 1 1 calc R U . . .
C15 C 0.64900(17) 0.41176(19) 0.79748(14) 0.0343(10) Uani 1 1 d . . . . .
C16 C 0.6284(2) 0.4704(2) 0.80113(16) 0.0457(12) Uani 1 1 d . . . . .
H16 H 0.594959 0.479485 0.787586 0.055 Uiso 1 1 calc R U . . .
C17 C 0.6549(2) 0.5162(2) 0.8238(2) 0.0616(16) Uani 1 1 d D . . . .
C21 C 0.6338(6) 0.5793(5) 0.8240(5) 0.106(3) Uani 0.595(15) 1 d D U P A 1
F1 F 0.6014(5) 0.5912(4) 0.7902(5) 0.116(3) Uani 0.595(15) 1 d D U P A 1
F2 F 0.6727(4) 0.6212(4) 0.8196(4) 0.122(3) Uani 0.595(15) 1 d D U P A 1
F3 F 0.6099(6) 0.5919(6) 0.8619(5) 0.140(3) Uani 0.595(15) 1 d D U P A 1
C21' C 0.6299(7) 0.5770(6) 0.8283(7) 0.105(3) Uani 0.405(15) 1 d D U P A 2
F1' F 0.5777(5) 0.5809(5) 0.8188(7) 0.104(4) Uani 0.405(15) 1 d D U P A 2
F2' F 0.6566(8) 0.6169(8) 0.8037(6) 0.136(4) Uani 0.405(15) 1 d D U P A 2
F3' F 0.6352(8) 0.6020(8) 0.8675(5) 0.128(4) Uani 0.405(15) 1 d D U P A 2
C18 C 0.7032(2) 0.5040(2) 0.84461(19) 0.0602(16) Uani 1 1 d . . . . .
H18 H 0.721556 0.535051 0.860209 0.072 Uiso 1 1 calc R U . . .
C19 C 0.72418(19) 0.4466(2) 0.84231(16) 0.0456(12) Uani 1 1 d D . . . .
C22 C 0.7764(3) 0.4331(4) 0.8642(4) 0.0662(18) Uani 0.799(6) 1 d D U P B 1
F4 F 0.8138(2) 0.4771(3) 0.8563(2) 0.0991(19) Uani 0.799(6) 1 d D U P B 1
F5 F 0.7727(2) 0.4297(4) 0.90607(17) 0.111(2) Uani 0.799(6) 1 d D U P B 1
F6 F 0.80086(18) 0.3833(2) 0.85022(19) 0.0839(18) Uani 0.799(6) 1 d D U P B 1
C22' C 0.7741(9) 0.4319(10) 0.8662(10) 0.077(3) Uani 0.201(6) 1 d D U P B 2
F4' F 0.7864(8) 0.4752(10) 0.8958(7) 0.083(4) Uani 0.201(6) 1 d D U P B 2
F5' F 0.8144(7) 0.4353(13) 0.8407(7) 0.094(4) Uani 0.201(6) 1 d D U P B 2
F6' F 0.7728(8) 0.3814(9) 0.8890(8) 0.091(4) Uani 0.201(6) 1 d D U P B 2
C20 C 0.69723(18) 0.4009(2) 0.81922(14) 0.0359(10) Uani 1 1 d . . . . .
H20 H 0.712327 0.361244 0.818357 0.043 Uiso 1 1 calc R U . . .
C23 C 0.64915(17) 0.29760(18) 0.76142(13) 0.0304(9) Uani 1 1 d . . . . .
C24 C 0.70328(16) 0.29672(19) 0.74918(14) 0.0341(10) Uani 1 1 d . . . . .
H24 H 0.721311 0.334309 0.744941 0.041 Uiso 1 1 calc R U . . .
C25 C 0.73187(17) 0.2432(2) 0.74293(15) 0.0375(10) Uani 1 1 d . . . . .
C26 C 0.70714(19) 0.1876(2) 0.74822(16) 0.0415(11) Uani 1 1 d . . . . .
H26 H 0.726642 0.150975 0.744089 0.050 Uiso 1 1 calc R U . . .
C27 C 0.65330(19) 0.18645(19) 0.75968(15) 0.0383(10) Uani 1 1 d . . . . .
C28 C 0.62504(17) 0.24036(18) 0.76670(14) 0.0326(9) Uani 1 1 d . . . . .
H28 H 0.588357 0.238272 0.775323 0.039 Uiso 1 1 calc R U . . .
C29 C 0.7903(2) 0.2461(2) 0.73221(19) 0.0555(13) Uani 1 1 d D U . . .
F7 F 0.8023(7) 0.2884(7) 0.7038(4) 0.082(3) Uani 0.584(19) 1 d D U P C 1
F8 F 0.8181(4) 0.2617(7) 0.7692(3) 0.084(3) Uani 0.584(19) 1 d D U P C 1
F9 F 0.8112(4) 0.1951(4) 0.7205(6) 0.092(3) Uani 0.584(19) 1 d D U P C 1
F7' F 0.8223(5) 0.2275(11) 0.7620(5) 0.094(4) Uani 0.416(19) 1 d D U P C 2
F8' F 0.8031(6) 0.2087(8) 0.6972(5) 0.079(4) Uani 0.416(19) 1 d D U P C 2
F9' F 0.8084(10) 0.2989(7) 0.7182(7) 0.079(4) Uani 0.416(19) 1 d D U P C 2
C30 C 0.6259(2) 0.1267(2) 0.7654(2) 0.0527(14) Uani 1 1 d D . . . .
F10 F 0.6304(6) 0.1036(5) 0.8033(3) 0.110(4) Uani 0.588(9) 1 d D U P D 1
F11 F 0.6423(4) 0.0857(3) 0.7363(4) 0.094(3) Uani 0.588(9) 1 d D U P D 1
F12 F 0.5730(3) 0.1277(3) 0.7579(5) 0.086(3) Uani 0.588(9) 1 d D U P D 1
F10' F 0.6605(4) 0.0827(4) 0.7742(6) 0.087(4) Uani 0.412(9) 1 d D U P D 2
F11' F 0.5934(8) 0.1139(7) 0.7351(5) 0.108(5) Uani 0.412(9) 1 d D U P D 2
F12' F 0.5961(6) 0.1265(5) 0.8013(5) 0.090(4) Uani 0.412(9) 1 d D U P D 2
C31 C 0.64884(16) 0.31302(18) 0.53750(13) 0.0287(9) Uani 1 1 d . . . . .
C32 C 0.70287(17) 0.2957(2) 0.53482(14) 0.0343(10) Uani 1 1 d . . . . .
C33 C 0.72295(17) 0.2895(2) 0.49227(15) 0.0395(11) Uani 1 1 d . . . . .
H33 H 0.759519 0.277734 0.489038 0.047 Uiso 1 1 calc R U . . .
C34 C 0.69331(18) 0.2994(2) 0.45454(14) 0.0366(10) Uani 1 1 d . . . . .
C35 C 0.63992(18) 0.3165(2) 0.45995(14) 0.0375(10) Uani 1 1 d . . . . .
H35 H 0.618205 0.323488 0.434930 0.045 Uiso 1 1 calc R U . . .
C36 C 0.61784(17) 0.3237(2) 0.50083(14) 0.0349(10) Uani 1 1 d . . . . .
H36 H 0.581347 0.335856 0.503838 0.042 Uiso 1 1 calc R U . . .
C37 C 0.73954(18) 0.2857(3) 0.57484(16) 0.0480(13) Uani 1 1 d . . . . .
C38 C 0.7472(2) 0.3460(3) 0.59878(18) 0.0622(15) Uani 1 1 d . . . . .
H38A H 0.768901 0.339457 0.625032 0.093 Uiso 1 1 calc R U . . .
H38B H 0.711923 0.362393 0.607092 0.093 Uiso 1 1 calc R U . . .
H38C H 0.765502 0.374962 0.579544 0.093 Uiso 1 1 calc R U . . .
C39 C 0.7154(2) 0.2382(3) 0.60601(18) 0.0650(16) Uani 1 1 d . . . . .
H39A H 0.742140 0.227390 0.628212 0.097 Uiso 1 1 calc R U . . .
H39B H 0.705328 0.201901 0.589465 0.097 Uiso 1 1 calc R U . . .
H39C H 0.683448 0.255201 0.620227 0.097 Uiso 1 1 calc R U . . .
C40 C 0.7958(2) 0.2632(3) 0.5615(2) 0.080(2) Uani 1 1 d . . . . .
H40A H 0.812806 0.293339 0.542434 0.120 Uiso 1 1 calc R U . . .
H40B H 0.792440 0.224547 0.545885 0.120 Uiso 1 1 calc R U . . .
H40C H 0.817854 0.257428 0.587656 0.120 Uiso 1 1 calc R U . . .
C41 C 0.7172(2) 0.2931(2) 0.40867(15) 0.0466(12) Uani 1 1 d . . . . .
C42 C 0.7745(2) 0.2712(4) 0.4091(2) 0.098(3) Uani 1 1 d . . . . .
H42A H 0.776361 0.231591 0.423659 0.147 Uiso 1 1 calc R U . . .
H42B H 0.797004 0.300424 0.424914 0.147 Uiso 1 1 calc R U . . .
H42C H 0.787593 0.267256 0.379073 0.147 Uiso 1 1 calc R U . . .
C43 C 0.6834(3) 0.2504(3) 0.38142(18) 0.0742(18) Uani 1 1 d . . . . .
H43A H 0.697514 0.249326 0.351558 0.111 Uiso 1 1 calc R U . . .
H43B H 0.646080 0.264684 0.380998 0.111 Uiso 1 1 calc R U . . .
H43C H 0.684845 0.209543 0.394043 0.111 Uiso 1 1 calc R U . . .
C44 C 0.7152(3) 0.3560(3) 0.3869(2) 0.087(2) Uani 1 1 d . . . . .
H44A H 0.737098 0.384605 0.403789 0.130 Uiso 1 1 calc R U . . .
H44B H 0.677878 0.370312 0.385993 0.130 Uiso 1 1 calc R U . . .
H44C H 0.729362 0.353058 0.357159 0.130 Uiso 1 1 calc R U . . .
C45 C 0.53783(17) 0.21147(18) 0.58245(13) 0.0292(9) Uani 1 1 d . . . . .
C46 C 0.57381(18) 0.19186(19) 0.61380(15) 0.0371(10) Uani 1 1 d . . . . .
H46 H 0.595524 0.220654 0.628741 0.045 Uiso 1 1 calc R U . . .
C47 C 0.5786(2) 0.1310(2) 0.62365(16) 0.0461(12) Uani 1 1 d . . . . .
H47 H 0.603469 0.118038 0.645283 0.055 Uiso 1 1 calc R U . . .
C48 C 0.5471(2) 0.0886(2) 0.60200(18) 0.0528(14) Uani 1 1 d . . . . .
C51 C 0.5514(3) 0.0204(2) 0.6123(2) 0.0841(19) Uani 1 1 d D U . . .
C52 C 0.6068(7) 0.0060(6) 0.6365(7) 0.109(4) Uani 0.487(9) 1 d D U P E 1
H52A H 0.605764 -0.035401 0.648186 0.163 Uiso 0.487(9) 1 calc R U P E 1
H52B H 0.612018 0.034904 0.660443 0.163 Uiso 0.487(9) 1 calc R U P E 1
H52C H 0.636563 0.009661 0.615694 0.163 Uiso 0.487(9) 1 calc R U P E 1
C53 C 0.5096(8) 0.0083(7) 0.6518(6) 0.103(4) Uani 0.487(9) 1 d D U P E 1
H53A H 0.476491 0.031473 0.646653 0.155 Uiso 0.487(9) 1 calc R U P E 1
H53B H 0.525820 0.021302 0.679433 0.155 Uiso 0.487(9) 1 calc R U P E 1
H53C H 0.501081 -0.035076 0.653271 0.155 Uiso 0.487(9) 1 calc R U P E 1
C54 C 0.5470(9) -0.0190(6) 0.5775(5) 0.099(4) Uani 0.487(9) 1 d D U P E 1
H54A H 0.516224 -0.007085 0.559364 0.149 Uiso 0.487(9) 1 calc R U P E 1
H54B H 0.541492 -0.060397 0.588358 0.149 Uiso 0.487(9) 1 calc R U P E 1
H54C H 0.579974 -0.017464 0.560029 0.149 Uiso 0.487(9) 1 calc R U P E 1
C52' C 0.6029(7) -0.0021(6) 0.5898(6) 0.115(4) Uani 0.513(9) 1 d D U P E 2
H52D H 0.634450 0.012118 0.606086 0.173 Uiso 0.513(9) 1 calc R U P E 2
H52E H 0.604294 0.013745 0.559953 0.173 Uiso 0.513(9) 1 calc R U P E 2
H52F H 0.602878 -0.046621 0.589022 0.173 Uiso 0.513(9) 1 calc R U P E 2
C53' C 0.5032(7) -0.0153(6) 0.5867(5) 0.096(4) Uani 0.513(9) 1 d D U P E 2
H53D H 0.505302 -0.058819 0.593120 0.144 Uiso 0.513(9) 1 calc R U P E 2
H53E H 0.507035 -0.008934 0.555161 0.144 Uiso 0.513(9) 1 calc R U P E 2
H53F H 0.468258 0.000482 0.596311 0.144 Uiso 0.513(9) 1 calc R U P E 2
C54' C 0.5510(9) 0.0079(7) 0.6564(5) 0.101(4) Uani 0.513(9) 1 d D U P E 2
H54D H 0.587580 0.011399 0.668066 0.152 Uiso 0.513(9) 1 calc R U P E 2
H54E H 0.537686 -0.033542 0.661098 0.152 Uiso 0.513(9) 1 calc R U P E 2
H54F H 0.527353 0.036762 0.671387 0.152 Uiso 0.513(9) 1 calc R U P E 2
C49 C 0.5112(2) 0.1105(2) 0.57126(18) 0.0539(14) Uani 1 1 d . . . . .
H49 H 0.489172 0.081645 0.556604 0.065 Uiso 1 1 calc R U . . .
C50 C 0.50465(19) 0.1714(2) 0.56006(15) 0.0383(10) Uani 1 1 d . . . . .
C55 C 0.4637(2) 0.1915(2) 0.52543(16) 0.0460(12) Uani 1 1 d . . . . .
C56 C 0.4340(3) 0.1372(3) 0.5052(3) 0.101(3) Uani 1 1 d . . . . .
H56A H 0.413246 0.116217 0.527870 0.151 Uiso 1 1 calc R U . . .
H56B H 0.460197 0.109016 0.492492 0.151 Uiso 1 1 calc R U . . .
H56C H 0.409524 0.151617 0.482357 0.151 Uiso 1 1 calc R U . . .
C57 C 0.4215(2) 0.2331(3) 0.54557(19) 0.0665(17) Uani 1 1 d . . . . .
H57A H 0.395658 0.245449 0.523099 0.100 Uiso 1 1 calc R U . . .
H57B H 0.439101 0.269154 0.557694 0.100 Uiso 1 1 calc R U . . .
H57C H 0.402549 0.211365 0.568887 0.100 Uiso 1 1 calc R U . . .
C58 C 0.4924(2) 0.2245(3) 0.48794(16) 0.0683(17) Uani 1 1 d . . . . .
H58A H 0.521635 0.198994 0.476835 0.102 Uiso 1 1 calc R U . . .
H58B H 0.507134 0.262999 0.498618 0.102 Uiso 1 1 calc R U . . .
H58C H 0.466591 0.232568 0.464428 0.102 Uiso 1 1 calc R U . . .
C59 C 0.53925(16) 0.44095(17) 0.57943(13) 0.0262(9) Uani 1 1 d . . . . .
C60 C 0.49237(16) 0.47517(18) 0.57685(12) 0.0269(9) Uani 1 1 d . . . . .
C61 C 0.49638(17) 0.53477(18) 0.59293(13) 0.0315(9) Uani 1 1 d . . . . .
H61 H 0.465048 0.559488 0.592351 0.038 Uiso 1 1 calc R U . . .
C62 C 0.54341(18) 0.55967(19) 0.60963(14) 0.0344(10) Uani 1 1 d . . . . .
C63 C 0.58923(18) 0.52434(19) 0.60861(14) 0.0368(10) Uani 1 1 d . . . . .
H63 H 0.622429 0.540785 0.618455 0.044 Uiso 1 1 calc R U . . .
C64 C 0.58738(16) 0.46535(19) 0.59343(14) 0.0325(9) Uani 1 1 d . . . . .
H64 H 0.619260 0.441553 0.592634 0.039 Uiso 1 1 calc R U . . .
C65 C 0.43974(16) 0.45089(18) 0.55661(13) 0.0300(9) Uani 1 1 d . . . . .
C66 C 0.41512(17) 0.4017(2) 0.58586(15) 0.0374(10) Uani 1 1 d . . . . .
H66A H 0.383226 0.384641 0.571608 0.056 Uiso 1 1 calc R U . . .
H66B H 0.404766 0.419671 0.613905 0.056 Uiso 1 1 calc R U . . .
H66C H 0.441621 0.369491 0.590779 0.056 Uiso 1 1 calc R U . . .
C67 C 0.44981(18) 0.4247(2) 0.51098(14) 0.0422(11) Uani 1 1 d . . . . .
H67A H 0.415565 0.411577 0.498220 0.063 Uiso 1 1 calc R U . . .
H67B H 0.474217 0.389875 0.513154 0.063 Uiso 1 1 calc R U . . .
H67C H 0.466082 0.455944 0.492402 0.063 Uiso 1 1 calc R U . . .
C68 C 0.39734(19) 0.5013(2) 0.55117(18) 0.0508(13) Uani 1 1 d . . . . .
H68A H 0.411833 0.533467 0.532486 0.076 Uiso 1 1 calc R U . . .
H68B H 0.388294 0.518135 0.579834 0.076 Uiso 1 1 calc R U . . .
H68C H 0.364891 0.484227 0.537716 0.076 Uiso 1 1 calc R U . . .
C69 C 0.5453(2) 0.6250(2) 0.62732(17) 0.0475(12) Uani 1 1 d . . . . .
C70 C 0.4925(3) 0.6589(3) 0.6205(3) 0.090(2) Uani 1 1 d . . . . .
H70A H 0.464314 0.640179 0.638344 0.136 Uiso 1 1 calc R U . . .
H70B H 0.482291 0.656851 0.589646 0.136 Uiso 1 1 calc R U . . .
H70C H 0.497015 0.701470 0.629108 0.136 Uiso 1 1 calc R U . . .
C71 C 0.5898(3) 0.6606(2) 0.6040(2) 0.076(2) Uani 1 1 d . . . . .
H71A H 0.581775 0.662594 0.572717 0.114 Uiso 1 1 calc R U . . .
H71B H 0.624388 0.640095 0.608389 0.114 Uiso 1 1 calc R U . . .
H71C H 0.591655 0.701806 0.615956 0.114 Uiso 1 1 calc R U . . .
C72 C 0.5581(3) 0.6217(3) 0.6760(2) 0.088(2) Uani 1 1 d . . . . .
H72A H 0.562513 0.662865 0.687569 0.132 Uiso 1 1 calc R U . . .
H72B H 0.591487 0.598738 0.680301 0.132 Uiso 1 1 calc R U . . .
H72C H 0.528548 0.601316 0.691258 0.132 Uiso 1 1 calc R U . . .
C73 C 0.3770(18) 0.9217(14) 0.5083(11) 0.202(5) Uani 0.338(6) 1 d D U P F 1
H73A H 0.405419 0.931567 0.486867 0.242 Uiso 0.338(6) 1 calc R U P F 1
H73B H 0.345965 0.948275 0.501508 0.242 Uiso 0.338(6) 1 calc R U P F 1
Cl1 Cl 0.3968(7) 0.9405(8) 0.5502(6) 0.259(6) Uani 0.338(6) 1 d D U P F 1
Cl2 Cl 0.3578(7) 0.8524(6) 0.4980(5) 0.188(4) Uani 0.338(6) 1 d D U P F 1
C73' C 0.3527(12) 0.8622(11) 0.5178(9) 0.196(5) Uani 0.662(6) 1 d D U P F 2
H73C H 0.342538 0.827981 0.537074 0.235 Uiso 0.662(6) 1 calc R U P F 2
H73D H 0.375208 0.844047 0.494576 0.235 Uiso 0.662(6) 1 calc R U P F 2
Cl1' Cl 0.3897(2) 0.8958(2) 0.54306(18) 0.157(2) Uani 0.662(6) 1 d D U P F 2
Cl2' Cl 0.2959(2) 0.8796(2) 0.4925(2) 0.192(3) Uani 0.662(6) 1 d D U P F 2
C74 C 0.2317(7) 0.0439(11) 0.5025(8) 0.155(4) Uani 0.812(4) 1 d D U P G 1
H74A H 0.219455 0.020758 0.528324 0.186 Uiso 0.812(4) 1 calc R U P G 1
H74B H 0.210241 0.081736 0.500793 0.186 Uiso 0.812(4) 1 calc R U P G 1
Cl3 Cl 0.30317(10) 0.06326(14) 0.50887(12) 0.1252(12) Uani 0.812(4) 1 d D U P G 1
Cl4 Cl 0.22150(16) 0.00256(18) 0.45743(14) 0.1533(15) Uani 0.812(4) 1 d D U P G 1
C74' C 0.263(2) -0.022(2) 0.466(2) 0.177(5) Uani 0.188(4) 1 d D U P G 3
H74C H 0.260054 -0.003298 0.436552 0.212 Uiso 0.188(4) 1 calc R U P G 3
H74D H 0.300008 -0.037708 0.469432 0.212 Uiso 0.188(4) 1 calc R U P G 3
Cl3' Cl 0.2485(9) 0.0347(14) 0.5080(12) 0.174(5) Uani 0.188(4) 1 d D U P G 3
Cl4' Cl 0.2189(10) -0.0793(11) 0.4701(9) 0.238(7) Uani 0.188(4) 1 d D U P G 3
Cl5 Cl 0.7667(4) 0.0583(3) 0.6707(4) 0.183(4) Uani 0.552(11) 1 d D U P H 1
C75 C 0.7621(10) 0.0043(10) 0.7193(6) 0.125(4) Uani 0.552(11) 1 d D U P H 1
H75A H 0.798303 -0.009887 0.728094 0.150 Uiso 0.552(11) 1 calc R U P H 1
H75B H 0.744896 0.024642 0.744568 0.150 Uiso 0.552(11) 1 calc R U P H 1
Cl6 Cl 0.7241(3) -0.0541(4) 0.7017(4) 0.144(3) Uani 0.552(11) 1 d D U P H 1
Cl5' Cl 0.7943(4) 0.0510(3) 0.7042(4) 0.143(3) Uani 0.448(11) 1 d D U P H 2
C75' C 0.7510(13) -0.0083(11) 0.7262(6) 0.110(4) Uani 0.448(11) 1 d D U P H 2
H75C H 0.772728 -0.039574 0.741433 0.132 Uiso 0.448(11) 1 calc R U P H 2
H75D H 0.724855 0.009013 0.747127 0.132 Uiso 0.448(11) 1 calc R U P H 2
Cl6' Cl 0.7188(5) -0.0389(7) 0.6828(5) 0.189(4) Uani 0.448(11) 1 d D U P H 2

loop_
_atom_site_aniso_label
_atom_site_aniso_U_11
_atom_site_aniso_U_22
_atom_site_aniso_U_33
_atom_site_aniso_U_23
_atom_site_aniso_U_13
_atom_site_aniso_U_12
Au1 0.02805(8) 0.02659(8) 0.02382(8) 0.00163(7) 0.00094(7) -0.00253(7)
P1 0.0263(5) 0.0309(5) 0.0211(5) 0.0002(4) -0.0001(4) -0.0043(4)
P2 0.0244(5) 0.0228(5) 0.0245(5) 0.0001(4) 0.0001(4) -0.0010(4)
O1 0.0251(14) 0.0357(15) 0.0258(14) 0.0001(12) 0.0013(12) 0.0041(12)
O2 0.0356(15) 0.0252(14) 0.0290(15) -0.0005(12) -0.0062(13) -0.0016(12)
O3 0.0273(14) 0.0241(14) 0.0294(15) 0.0004(12) -0.0007(12) 0.0017(11)
B1 0.031(2) 0.024(2) 0.034(3) -0.0029(19) -0.007(2) -0.0023(19)
C1 0.030(2) 0.056(3) 0.037(2) 0.006(2) -0.008(2) -0.014(2)
C2 0.030(2) 0.025(2) 0.037(2) 0.0015(18) -0.0108(19) -0.0097(17)
C3 0.037(2) 0.024(2) 0.0219(19) -0.0003(16) -0.0001(17) -0.0021(17)
C4 0.036(2) 0.0189(17) 0.0251(19) -0.0004(16) -0.0052(17) 0.0006(18)
C5 0.047(3) 0.032(2) 0.029(2) 0.0007(18) -0.013(2) 0.003(2)
C6 0.068(3) 0.030(2) 0.022(2) 0.0008(18) -0.003(2) 0.002(2)
C7 0.052(3) 0.034(2) 0.028(2) 0.0008(19) 0.007(2) -0.001(2)
C8 0.038(2) 0.036(2) 0.031(2) 0.0000(19) 0.0016(19) -0.0020(19)
C9 0.033(2) 0.042(2) 0.030(2) -0.0020(19) 0.0022(19) -0.0165(19)
C10 0.050(3) 0.058(3) 0.035(3) -0.003(2) -0.007(2) -0.022(2)
C11 0.061(3) 0.036(3) 0.047(3) 0.001(2) -0.006(3) -0.019(2)
C12 0.035(2) 0.046(3) 0.028(2) 0.0037(19) -0.0028(19) 0.006(2)
C13 0.054(3) 0.036(3) 0.069(4) 0.009(3) 0.006(3) 0.010(2)
C14 0.039(3) 0.064(3) 0.060(3) 0.006(3) 0.010(3) 0.013(2)
C15 0.038(2) 0.028(2) 0.037(2) -0.0032(19) -0.011(2) -0.0018(18)
C16 0.049(3) 0.030(2) 0.058(3) -0.009(2) -0.027(2) 0.004(2)
C17 0.067(4) 0.031(3) 0.086(4) -0.016(3) -0.036(3) 0.007(2)
C21 0.117(5) 0.057(5) 0.144(5) -0.025(5) -0.058(5) 0.015(4)
F1 0.134(7) 0.050(4) 0.163(7) -0.026(5) -0.085(6) 0.041(4)
F2 0.147(6) 0.032(3) 0.185(7) -0.009(4) -0.097(5) -0.003(4)
F3 0.147(8) 0.085(6) 0.187(7) -0.067(5) -0.036(6) 0.053(6)
C21' 0.120(6) 0.042(5) 0.154(7) -0.035(5) -0.070(6) 0.021(5)
F1' 0.101(6) 0.046(5) 0.165(9) -0.033(6) -0.057(6) 0.039(5)
F2' 0.161(8) 0.064(7) 0.184(8) 0.001(7) -0.062(7) 0.005(6)
F3' 0.140(9) 0.071(6) 0.173(7) -0.071(6) -0.076(7) 0.041(7)
C18 0.069(4) 0.036(3) 0.076(4) -0.016(3) -0.040(3) -0.004(3)
C19 0.045(3) 0.041(3) 0.051(3) -0.006(2) -0.022(2) -0.001(2)
C22 0.050(4) 0.070(4) 0.079(4) -0.014(4) -0.038(3) 0.001(3)
F4 0.061(3) 0.079(3) 0.157(5) 0.001(3) -0.048(3) -0.017(3)
F5 0.087(4) 0.183(7) 0.064(3) -0.010(4) -0.041(3) 0.036(4)
F6 0.054(3) 0.075(3) 0.122(4) -0.038(3) -0.050(3) 0.028(2)
C22' 0.058(6) 0.083(6) 0.090(6) -0.015(6) -0.045(6) 0.004(6)
F4' 0.071(8) 0.092(7) 0.086(8) -0.026(7) -0.062(6) 0.003(7)
F5' 0.060(7) 0.112(9) 0.110(8) -0.017(8) -0.033(6) 0.014(8)
F6' 0.073(8) 0.092(7) 0.108(9) 0.008(7) -0.066(7) 0.012(8)
C20 0.041(2) 0.029(2) 0.038(3) -0.0035(19) -0.016(2) -0.0002(19)
C23 0.035(2) 0.028(2) 0.028(2) -0.0023(17) -0.0079(18) -0.0019(18)
C24 0.032(2) 0.029(2) 0.041(3) -0.0015(19) -0.008(2) -0.0037(17)
C25 0.033(2) 0.039(3) 0.041(3) -0.003(2) -0.005(2) 0.002(2)
C26 0.042(3) 0.030(2) 0.053(3) -0.005(2) -0.004(2) 0.009(2)
C27 0.044(3) 0.026(2) 0.045(3) -0.001(2) -0.003(2) -0.0016(19)
C28 0.031(2) 0.031(2) 0.036(2) -0.0025(19) -0.0019(19) 0.0007(18)
C29 0.034(2) 0.051(3) 0.081(4) -0.001(3) -0.004(3) 0.004(2)
F7 0.043(5) 0.106(6) 0.095(6) 0.031(5) 0.007(5) 0.003(5)
F8 0.034(3) 0.123(7) 0.095(4) -0.014(5) -0.019(3) -0.007(5)
F9 0.050(4) 0.067(4) 0.159(9) -0.019(5) 0.023(6) 0.016(3)
F7' 0.045(5) 0.135(10) 0.101(7) 0.027(7) -0.024(5) 0.011(7)
F8' 0.038(5) 0.102(7) 0.095(7) -0.027(6) 0.013(6) 0.007(5)
F9' 0.039(6) 0.064(5) 0.133(10) 0.007(6) 0.019(8) -0.011(4)
C30 0.053(3) 0.027(3) 0.078(4) 0.000(3) 0.008(3) 0.000(2)
F10 0.151(10) 0.070(6) 0.109(6) 0.042(5) -0.037(7) -0.051(6)
F11 0.104(6) 0.041(4) 0.139(7) -0.043(4) 0.039(6) -0.025(4)
F12 0.053(4) 0.036(3) 0.168(10) 0.007(5) -0.001(5) -0.011(3)
F10' 0.076(6) 0.025(4) 0.160(11) 0.021(6) 0.035(7) 0.011(4)
F11' 0.141(11) 0.073(8) 0.110(9) 0.001(7) -0.032(9) -0.064(8)
F12' 0.101(9) 0.047(6) 0.120(8) -0.002(6) 0.061(7) -0.019(6)
C31 0.026(2) 0.030(2) 0.029(2) 0.0001(18) 0.0041(17) -0.0006(17)
C32 0.029(2) 0.037(2) 0.036(2) 0.000(2) 0.0027(19) 0.0027(18)
C33 0.027(2) 0.047(3) 0.044(3) -0.004(2) 0.006(2) 0.005(2)
C34 0.038(2) 0.037(2) 0.035(2) -0.003(2) 0.007(2) -0.0064(19)
C35 0.036(2) 0.049(3) 0.027(2) 0.003(2) 0.0002(19) 0.000(2)
C36 0.026(2) 0.046(3) 0.032(2) 0.003(2) 0.0028(18) 0.0050(19)
C37 0.028(2) 0.073(4) 0.043(3) 0.005(3) 0.001(2) 0.011(2)
C38 0.043(3) 0.093(4) 0.050(3) -0.002(3) -0.015(3) -0.007(3)
C39 0.056(3) 0.080(4) 0.058(4) 0.027(3) -0.007(3) 0.017(3)
C40 0.037(3) 0.135(6) 0.068(4) 0.005(4) -0.004(3) 0.035(4)
C41 0.043(3) 0.064(3) 0.033(3) -0.006(2) 0.011(2) -0.005(2)
C42 0.054(4) 0.194(9) 0.046(4) -0.019(4) 0.020(3) 0.025(5)
C43 0.082(4) 0.093(5) 0.047(3) -0.027(3) 0.016(3) -0.014(4)
C44 0.119(6) 0.091(5) 0.051(4) 0.010(3) 0.034(4) -0.021(4)
C45 0.034(2) 0.024(2) 0.030(2) -0.0034(17) 0.0025(18) -0.0023(17)
C46 0.045(3) 0.029(2) 0.037(2) -0.0002(19) -0.003(2) -0.0038(19)
C47 0.064(3) 0.033(2) 0.041(3) 0.008(2) -0.006(2) 0.002(2)
C48 0.078(4) 0.026(2) 0.055(3) 0.002(2) 0.001(3) -0.003(2)
C51 0.136(5) 0.027(3) 0.089(4) 0.003(3) -0.022(4) -0.001(3)
C52 0.150(9) 0.044(6) 0.133(10) 0.002(7) -0.036(8) 0.023(8)
C53 0.161(10) 0.032(6) 0.116(9) 0.028(7) 0.010(9) 0.000(9)
C54 0.161(11) 0.037(6) 0.101(8) -0.006(6) -0.022(8) 0.011(9)
C52' 0.158(9) 0.044(6) 0.143(10) -0.005(7) -0.010(8) 0.032(7)
C53' 0.163(10) 0.029(6) 0.095(8) 0.013(6) -0.034(9) -0.019(8)
C54' 0.166(11) 0.041(6) 0.096(6) 0.018(6) -0.038(8) 0.001(9)
C49 0.069(4) 0.034(3) 0.059(3) -0.009(2) -0.012(3) -0.015(2)
C50 0.045(3) 0.033(2) 0.038(3) -0.0058(19) -0.001(2) -0.007(2)
C55 0.048(3) 0.044(3) 0.046(3) -0.013(2) -0.013(2) -0.007(2)
C56 0.109(6) 0.069(4) 0.125(6) -0.024(4) -0.074(5) -0.016(4)
C57 0.044(3) 0.097(5) 0.058(4) -0.018(3) -0.013(3) 0.010(3)
C58 0.068(4) 0.105(5) 0.032(3) -0.007(3) -0.012(3) 0.002(4)
C59 0.031(2) 0.024(2) 0.025(2) 0.0029(16) 0.0037(17) -0.0008(16)
C60 0.030(2) 0.028(2) 0.022(2) 0.0064(16) 0.0031(17) 0.0009(17)
C61 0.033(2) 0.028(2) 0.033(2) 0.0036(18) 0.0066(19) 0.0004(18)
C62 0.043(2) 0.026(2) 0.034(2) 0.0008(18) 0.006(2) -0.0015(18)
C63 0.038(2) 0.033(2) 0.039(3) 0.001(2) -0.007(2) -0.0062(19)
C64 0.028(2) 0.032(2) 0.037(2) 0.0042(19) -0.0026(19) 0.0018(18)
C65 0.0256(19) 0.033(2) 0.031(2) 0.0085(17) 0.0000(19) 0.0022(18)
C66 0.032(2) 0.043(3) 0.038(3) 0.008(2) 0.003(2) -0.004(2)
C67 0.037(3) 0.059(3) 0.030(2) 0.006(2) -0.005(2) -0.005(2)
C68 0.040(3) 0.042(3) 0.071(4) 0.011(3) -0.013(3) 0.008(2)
C69 0.056(3) 0.032(2) 0.054(3) -0.009(2) 0.008(2) -0.007(2)
C70 0.074(4) 0.036(3) 0.162(7) -0.028(4) 0.009(5) 0.005(3)
C71 0.090(5) 0.034(3) 0.104(5) -0.009(3) 0.033(4) -0.019(3)
C72 0.126(6) 0.066(4) 0.072(5) -0.030(4) 0.015(4) -0.018(4)
C73 0.208(9) 0.156(8) 0.241(10) -0.044(9) -0.081(9) 0.022(9)
Cl1 0.299(11) 0.205(11) 0.273(11) -0.049(10) -0.130(9) 0.000(10)
Cl2 0.186(7) 0.151(6) 0.228(9) -0.082(6) -0.042(7) 0.045(6)
C73' 0.195(8) 0.151(9) 0.243(10) -0.052(9) -0.085(8) 0.018(7)
Cl1' 0.175(4) 0.128(4) 0.168(4) -0.032(3) -0.085(3) 0.028(3)
Cl2' 0.158(4) 0.124(3) 0.295(7) -0.075(4) -0.088(4) 0.047(3)
C74 0.097(7) 0.164(8) 0.205(8) -0.008(7) -0.030(8) -0.019(7)
Cl3 0.0710(16) 0.123(2) 0.181(3) -0.002(2) -0.0142(18) -0.0045(15)
Cl4 0.127(3) 0.147(3) 0.186(4) -0.005(3) -0.058(2) -0.016(2)
C74' 0.128(9) 0.181(9) 0.221(10) -0.008(8) -0.035(10) -0.001(9)
Cl3' 0.121(10) 0.185(9) 0.217(9) -0.001(8) -0.011(9) -0.011(9)
Cl4' 0.205(12) 0.217(11) 0.292(14) -0.028(11) -0.020(12) -0.033(10)
Cl5 0.167(7) 0.133(4) 0.250(9) -0.013(5) 0.088(6) -0.021(4)
C75 0.097(8) 0.097(7) 0.180(8) -0.014(6) 0.030(7) 0.044(5)
Cl6 0.073(3) 0.132(4) 0.226(8) 0.060(4) 0.037(4) 0.026(3)
Cl5' 0.140(6) 0.078(3) 0.209(8) -0.010(4) 0.055(5) 0.015(3)
C75' 0.089(8) 0.079(7) 0.162(8) -0.005(7) 0.016(7) 0.032(6)
Cl6' 0.152(7) 0.200(9) 0.215(9) -0.031(7) -0.026(6) 0.008(6)

loop_
_atom_type_symbol
_atom_type_description
_atom_type_scat_dispersion_real
_atom_type_scat_dispersion_imag
_atom_type_scat_source
C C 0.0033 0.0016 'International Tables Vol C Tables 4.2.6.8 and 6.1.1.4'
H H 0.0000 0.0000 'International Tables Vol C Tables 4.2.6.8 and 6.1.1.4'
B B 0.0013 0.0007 'International Tables Vol C Tables 4.2.6.8 and 6.1.1.4'
F F 0.0171 0.0103 'International Tables Vol C Tables 4.2.6.8 and 6.1.1.4'
P P 0.1023 0.0942 'International Tables Vol C Tables 4.2.6.8 and 6.1.1.4'
Au Au -2.0133 8.8022 'International Tables Vol C Tables 4.2.6.8 and 6.1.1.4'
O O 0.0106 0.0060 'International Tables Vol C Tables 4.2.6.8 and 6.1.1.4'
Cl Cl 0.1484 0.1585 'International Tables Vol C Tables 4.2.6.8 and 6.1.1.4'

loop_
_geom_angle_atom_site_label_1
_geom_angle_atom_site_label_2
_geom_angle_atom_site_label_3
_geom_angle
_geom_angle_site_symmetry_1
_geom_angle_site_symmetry_3
_geom_angle_publ_flag
P2 Au1 C1 103.02(12) . . ?
P2 Au1 C2 136.57(11) . . ?
C1 Au1 C2 34.21(15) . . ?
P2 Au1 P1 132.61(4) . . ?
C1 Au1 P1 123.96(12) . . ?
C2 Au1 P1 89.80(11) . . ?
C3 P1 C9 104.12(19) . . ?
C3 P1 C12 107.46(19) . . ?
C9 P1 C12 107.3(2) . . ?
C3 P1 Au1 117.46(13) . . ?
C9 P1 Au1 112.41(14) . . ?
C12 P1 Au1 107.61(14) . . ?
O2 P2 O1 105.39(15) . . ?
O2 P2 O3 93.93(14) . . ?
O1 P2 O3 107.18(15) . . ?
O2 P2 Au1 123.60(11) . . ?
O1 P2 Au1 111.69(11) . . ?
O3 P2 Au1 112.93(11) . . ?
C31 O1 P2 130.7(2) . . ?
C45 O2 P2 126.2(3) . . ?
C59 O3 P2 121.0(2) . . ?
C2 B1 C23 109.4(4) . . ?
C2 B1 C4 117.2(3) . . ?
C23 B1 C4 110.5(3) . . ?
C2 B1 C15 100.7(3) . . ?
C23 B1 C15 112.4(3) . . ?
C4 B1 C15 106.3(3) . . ?
C2 C1 Au1 73.6(2) . . ?
C2 C1 H1A 120.0 . . ?
Au1 C1 H1A 112.5 . . ?
C2 C1 H1B 120.0 . . ?
Au1 C1 H1B 84.3 . . ?
H1A C1 H1B 120.0 . . ?
C1 C2 B1 128.6(4) . . ?
C1 C2 Au1 72.2(2) . . ?
B1 C2 Au1 114.0(2) . . ?
C1 C2 H2 115.7 . . ?
B1 C2 H2 115.7 . . ?
Au1 C2 H2 83.3 . . ?
C8 C3 C4 120.9(4) . . ?
C8 C3 P1 115.3(3) . . ?
C4 C3 P1 123.8(3) . . ?
C3 C4 C5 114.9(4) . . ?
C3 C4 B1 130.8(3) . . ?
C5 C4 B1 114.3(4) . . ?
C6 C5 C4 123.8(4) . . ?
C6 C5 H5 118.1 . . ?
C4 C5 H5 118.1 . . ?
C7 C6 C5 120.0(4) . . ?
C7 C6 H6 120.0 . . ?
C5 C6 H6 120.0 . . ?
C6 C7 C8 118.7(4) . . ?
C6 C7 H7 120.7 . . ?
C8 C7 H7 120.7 . . ?
C7 C8 C3 121.7(4) . . ?
C7 C8 H8 119.1 . . ?
C3 C8 H8 119.1 . . ?
C11 C9 C10 111.0(4) . . ?
C11 C9 P1 109.1(3) . . ?
C10 C9 P1 111.9(3) . . ?
C11 C9 H9 108.2 . . ?
C10 C9 H9 108.2 . . ?
P1 C9 H9 108.2 . . ?
C9 C10 H10A 109.5 . . ?
C9 C10 H10B 109.5 . . ?
H10A C10 H10B 109.5 . . ?
C9 C10 H10C 109.5 . . ?
H10A C10 H10C 109.5 . . ?
H10B C10 H10C 109.5 . . ?
C9 C11 H11A 109.5 . . ?
C9 C11 H11B 109.5 . . ?
H11A C11 H11B 109.5 . . ?
C9 C11 H11C 109.5 . . ?
H11A C11 H11C 109.5 . . ?
H11B C11 H11C 109.5 . . ?
C13 C12 C14 110.8(4) . . ?
C13 C12 P1 110.7(3) . . ?
C14 C12 P1 116.4(3) . . ?
C13 C12 H12 106.1 . . ?
C14 C12 H12 106.1 . . ?
P1 C12 H12 106.1 . . ?
C12 C13 H13A 109.5 . . ?
C12 C13 H13B 109.5 . . ?
H13A C13 H13B 109.5 . . ?
C12 C13 H13C 109.5 . . ?
H13A C13 H13C 109.5 . . ?
H13B C13 H13C 109.5 . . ?
C12 C14 H14A 109.5 . . ?
C12 C14 H14B 109.5 . . ?
H14A C14 H14B 109.5 . . ?
C12 C14 H14C 109.5 . . ?
H14A C14 H14C 109.5 . . ?
H14B C14 H14C 109.5 . . ?
C20 C15 C16 115.9(4) . . ?
C20 C15 B1 125.3(4) . . ?
C16 C15 B1 118.8(4) . . ?
C17 C16 C15 122.5(4) . . ?
C17 C16 H16 118.7 . . ?
C15 C16 H16 118.7 . . ?
C18 C17 C16 120.1(5) . . ?
C18 C17 C21' 119.7(8) . . ?
C16 C17 C21' 120.1(8) . . ?
C18 C17 C21 119.0(7) . . ?
C16 C17 C21 120.8(7) . . ?
F3 C21 F1 111.4(13) . . ?
F3 C21 F2 105.5(12) . . ?
F1 C21 F2 102.7(11) . . ?
F3 C21 C17 110.8(11) . . ?
F1 C21 C17 113.1(10) . . ?
F2 C21 C17 112.9(11) . . ?
F3' C21' F1' 105.6(15) . . ?
F3' C21' F2' 101.0(15) . . ?
F1' C21' F2' 108.5(16) . . ?
F3' C21' C17 114.6(14) . . ?
F1' C21' C17 116.5(12) . . ?
F2' C21' C17 109.4(15) . . ?
C19 C18 C17 119.0(4) . . ?
C19 C18 H18 120.5 . . ?
C17 C18 H18 120.5 . . ?
C18 C19 C20 120.5(4) . . ?
C18 C19 C22' 119.8(10) . . ?
C20 C19 C22' 119.7(10) . . ?
C18 C19 C22 119.4(5) . . ?
C20 C19 C22 120.0(5) . . ?
F5 C22 F6 107.8(8) . . ?
F5 C22 F4 105.4(7) . . ?
F6 C22 F4 102.6(8) . . ?
F5 C22 C19 113.3(9) . . ?
F6 C22 C19 114.8(6) . . ?
F4 C22 C19 111.9(7) . . ?
F5' C22' F6' 113(2) . . ?
F5' C22' F4' 101.2(19) . . ?
F6' C22' F4' 104(2) . . ?
F5' C22' C19 110(2) . . ?
F6' C22' C19 115.3(16) . . ?
F4' C22' C19 111.5(16) . . ?
C15 C20 C19 122.0(4) . . ?
C15 C20 H20 119.0 . . ?
C19 C20 H20 119.0 . . ?
C24 C23 C28 115.4(4) . . ?
C24 C23 B1 122.2(4) . . ?
C28 C23 B1 122.4(4) . . ?
C25 C24 C23 122.8(4) . . ?
C25 C24 H24 118.6 . . ?
C23 C24 H24 118.6 . . ?
C26 C25 C24 120.6(4) . . ?
C26 C25 C29 119.9(4) . . ?
C24 C25 C29 119.5(4) . . ?
C25 C26 C27 118.5(4) . . ?
C25 C26 H26 120.7 . . ?
C27 C26 H26 120.7 . . ?
C26 C27 C28 120.6(4) . . ?
C26 C27 C30 119.2(4) . . ?
C28 C27 C30 120.1(4) . . ?
C27 C28 C23 122.0(4) . . ?
C27 C28 H28 119.0 . . ?
C23 C28 H28 119.0 . . ?
F9 C29 F7 110.0(9) . . ?
F7' C29 F9' 107.6(11) . . ?
F9 C29 F8 104.2(7) . . ?
F7 C29 F8 104.8(8) . . ?
F7' C29 F8' 102.6(9) . . ?
F9' C29 F8' 101.0(11) . . ?
F7' C29 C25 115.8(8) . . ?
F9 C29 C25 114.7(6) . . ?
F7 C29 C25 113.5(9) . . ?
F9' C29 C25 116.3(11) . . ?
F8 C29 C25 108.6(6) . . ?
F8' C29 C25 111.7(7) . . ?
F11' C30 F10' 113.6(10) . . ?
F11' C30 F12' 104.6(10) . . ?
F10' C30 F12' 101.1(9) . . ?
F10 C30 F11 108.2(7) . . ?
F10 C30 F12 104.5(8) . . ?
F11 C30 F12 101.4(7) . . ?
F11' C30 C27 113.7(8) . . ?
F10 C30 C27 114.8(6) . . ?
F10' C30 C27 111.9(6) . . ?
F12' C30 C27 110.9(6) . . ?
F11 C30 C27 112.3(5) . . ?
F12 C30 C27 114.5(5) . . ?
C36 C31 C32 122.2(4) . . ?
C36 C31 O1 120.3(3) . . ?
C32 C31 O1 117.4(4) . . ?
C31 C32 C33 115.0(4) . . ?
C31 C32 C37 124.0(4) . . ?
C33 C32 C37 121.0(4) . . ?
C34 C33 C32 124.8(4) . . ?
C34 C33 H33 117.6 . . ?
C32 C33 H33 117.6 . . ?
C33 C34 C35 116.7(4) . . ?
C33 C34 C41 123.0(4) . . ?
C35 C34 C41 120.2(4) . . ?
C36 C35 C34 121.3(4) . . ?
C36 C35 H35 119.3 . . ?
C34 C35 H35 119.3 . . ?
C35 C36 C31 119.9(4) . . ?
C35 C36 H36 120.1 . . ?
C31 C36 H36 120.1 . . ?
C38 C37 C40 107.2(5) . . ?
C38 C37 C39 109.9(4) . . ?
C40 C37 C39 107.5(5) . . ?
C38 C37 C32 109.3(4) . . ?
C40 C37 C32 111.8(4) . . ?
C39 C37 C32 111.1(4) . . ?
C37 C38 H38A 109.5 . . ?
C37 C38 H38B 109.5 . . ?
H38A C38 H38B 109.5 . . ?
C37 C38 H38C 109.5 . . ?
H38A C38 H38C 109.5 . . ?
H38B C38 H38C 109.5 . . ?
C37 C39 H39A 109.5 . . ?
C37 C39 H39B 109.5 . . ?
H39A C39 H39B 109.5 . . ?
C37 C39 H39C 109.5 . . ?
H39A C39 H39C 109.5 . . ?
H39B C39 H39C 109.5 . . ?
C37 C40 H40A 109.5 . . ?
C37 C40 H40B 109.5 . . ?
H40A C40 H40B 109.5 . . ?
C37 C40 H40C 109.5 . . ?
H40A C40 H40C 109.5 . . ?
H40B C40 H40C 109.5 . . ?
C42 C41 C43 109.3(5) . . ?
C42 C41 C34 112.8(4) . . ?
C43 C41 C34 110.4(4) . . ?
C42 C41 C44 108.9(5) . . ?
C43 C41 C44 107.6(5) . . ?
C34 C41 C44 107.7(4) . . ?
C41 C42 H42A 109.5 . . ?
C41 C42 H42B 109.5 . . ?
H42A C42 H42B 109.5 . . ?
C41 C42 H42C 109.5 . . ?
H42A C42 H42C 109.5 . . ?
H42B C42 H42C 109.5 . . ?
C41 C43 H43A 109.5 . . ?
C41 C43 H43B 109.5 . . ?
H43A C43 H43B 109.5 . . ?
C41 C43 H43C 109.5 . . ?
H43A C43 H43C 109.5 . . ?
H43B C43 H43C 109.5 . . ?
C41 C44 H44A 109.5 . . ?
C41 C44 H44B 109.5 . . ?
H44A C44 H44B 109.5 . . ?
C41 C44 H44C 109.5 . . ?
H44A C44 H44C 109.5 . . ?
H44B C44 H44C 109.5 . . ?
C46 C45 C50 122.0(4) . . ?
C46 C45 O2 120.1(4) . . ?
C50 C45 O2 117.9(4) . . ?
C47 C46 C45 120.8(4) . . ?
C47 C46 H46 119.6 . . ?
C45 C46 H46 119.6 . . ?
C46 C47 C48 120.0(5) . . ?
C46 C47 H47 120.0 . . ?
C48 C47 H47 120.0 . . ?
C49 C48 C47 117.1(4) . . ?
C49 C48 C51 121.7(5) . . ?
C47 C48 C51 121.2(5) . . ?
C54' C51 C52' 112.5(12) . . ?
C54' C51 C48 113.4(8) . . ?
C54 C51 C48 116.6(8) . . ?
C52' C51 C48 106.4(7) . . ?
C54 C51 C52 107.7(11) . . ?
C48 C51 C52 110.6(7) . . ?
C54 C51 C53 115.0(12) . . ?
C48 C51 C53 105.6(7) . . ?
C52 C51 C53 100.1(10) . . ?
C54' C51 C53' 111.6(11) . . ?
C52' C51 C53' 103.8(9) . . ?
C48 C51 C53' 108.5(7) . . ?
C51 C52 H52A 109.5 . . ?
C51 C52 H52B 109.5 . . ?
H52A C52 H52B 109.5 . . ?
C51 C52 H52C 109.5 . . ?
H52A C52 H52C 109.5 . . ?
H52B C52 H52C 109.5 . . ?
C51 C53 H53A 109.5 . . ?
C51 C53 H53B 109.5 . . ?
H53A C53 H53B 109.5 . . ?
C51 C53 H53C 109.5 . . ?
H53A C53 H53C 109.5 . . ?
H53B C53 H53C 109.5 . . ?
C51 C54 H54A 109.5 . . ?
C51 C54 H54B 109.5 . . ?
H54A C54 H54B 109.5 . . ?
C51 C54 H54C 109.5 . . ?
H54A C54 H54C 109.5 . . ?
H54B C54 H54C 109.5 . . ?
C51 C52' H52D 109.5 . . ?
C51 C52' H52E 109.5 . . ?
H52D C52' H52E 109.5 . . ?
C51 C52' H52F 109.5 . . ?
H52D C52' H52F 109.5 . . ?
H52E C52' H52F 109.5 . . ?
C51 C53' H53D 109.5 . . ?
C51 C53' H53E 109.5 . . ?
H53D C53' H53E 109.5 . . ?
C51 C53' H53F 109.5 . . ?
H53D C53' H53F 109.5 . . ?
H53E C53' H53F 109.5 . . ?
C51 C54' H54D 109.5 . . ?
C51 C54' H54E 109.5 . . ?
H54D C54' H54E 109.5 . . ?
C51 C54' H54F 109.5 . . ?
H54D C54' H54F 109.5 . . ?
H54E C54' H54F 109.5 . . ?
C48 C49 C50 125.2(5) . . ?
C48 C49 H49 117.4 . . ?
C50 C49 H49 117.4 . . ?
C45 C50 C49 114.9(4) . . ?
C45 C50 C55 123.5(4) . . ?
C49 C50 C55 121.6(4) . . ?
C57 C55 C58 109.8(5) . . ?
C57 C55 C50 110.4(4) . . ?
C58 C55 C50 110.3(4) . . ?
C57 C55 C56 107.5(5) . . ?
C58 C55 C56 106.8(5) . . ?
C50 C55 C56 111.9(4) . . ?
C55 C56 H56A 109.5 . . ?
C55 C56 H56B 109.5 . . ?
H56A C56 H56B 109.5 . . ?
C55 C56 H56C 109.5 . . ?
H56A C56 H56C 109.5 . . ?
H56B C56 H56C 109.5 . . ?
C55 C57 H57A 109.5 . . ?
C55 C57 H57B 109.5 . . ?
H57A C57 H57B 109.5 . . ?
C55 C57 H57C 109.5 . . ?
H57A C57 H57C 109.5 . . ?
H57B C57 H57C 109.5 . . ?
C55 C58 H58A 109.5 . . ?
C55 C58 H58B 109.5 . . ?
H58A C58 H58B 109.5 . . ?
C55 C58 H58C 109.5 . . ?
H58A C58 H58C 109.5 . . ?
H58B C58 H58C 109.5 . . ?
C64 C59 C60 122.2(4) . . ?
C64 C59 O3 118.5(3) . . ?
C60 C59 O3 119.3(3) . . ?
C59 C60 C61 115.3(4) . . ?
C59 C60 C65 123.1(4) . . ?
C61 C60 C65 121.6(4) . . ?
C62 C61 C60 123.9(4) . . ?
C62 C61 H61 118.1 . . ?
C60 C61 H61 118.1 . . ?
C63 C62 C61 117.6(4) . . ?
C63 C62 C69 120.7(4) . . ?
C61 C62 C69 121.7(4) . . ?
C62 C63 C64 120.7(4) . . ?
C62 C63 H63 119.6 . . ?
C64 C63 H63 119.6 . . ?
C59 C64 C63 120.0(4) . . ?
C59 C64 H64 120.0 . . ?
C63 C64 H64 120.0 . . ?
C66 C65 C67 109.5(4) . . ?
C66 C65 C68 107.4(4) . . ?
C67 C65 C68 106.5(4) . . ?
C66 C65 C60 110.4(3) . . ?
C67 C65 C60 111.0(3) . . ?
C68 C65 C60 112.0(4) . . ?
C65 C66 H66A 109.5 . . ?
C65 C66 H66B 109.5 . . ?
H66A C66 H66B 109.5 . . ?
C65 C66 H66C 109.5 . . ?
H66A C66 H66C 109.5 . . ?
H66B C66 H66C 109.5 . . ?
C65 C67 H67A 109.5 . . ?
C65 C67 H67B 109.5 . . ?
H67A C67 H67B 109.5 . . ?
C65 C67 H67C 109.5 . . ?
H67A C67 H67C 109.5 . . ?
H67B C67 H67C 109.5 . . ?
C65 C68 H68A 109.5 . . ?
C65 C68 H68B 109.5 . . ?
H68A C68 H68B 109.5 . . ?
C65 C68 H68C 109.5 . . ?
H68A C68 H68C 109.5 . . ?
H68B C68 H68C 109.5 . . ?
C70 C69 C72 109.7(5) . . ?
C70 C69 C71 107.9(5) . . ?
C72 C69 C71 109.3(5) . . ?
C70 C69 C62 112.5(4) . . ?
C72 C69 C62 107.8(4) . . ?
C71 C69 C62 109.6(4) . . ?
C69 C70 H70A 109.5 . . ?
C69 C70 H70B 109.5 . . ?
H70A C70 H70B 109.5 . . ?
C69 C70 H70C 109.5 . . ?
H70A C70 H70C 109.5 . . ?
H70B C70 H70C 109.5 . . ?
C69 C71 H71A 109.5 . . ?
C69 C71 H71B 109.5 . . ?
H71A C71 H71B 109.5 . . ?
C69 C71 H71C 109.5 . . ?
H71A C71 H71C 109.5 . . ?
H71B C71 H71C 109.5 . . ?
C69 C72 H72A 109.5 . . ?
C69 C72 H72B 109.5 . . ?
H72A C72 H72B 109.5 . . ?
C69 C72 H72C 109.5 . . ?
H72A C72 H72C 109.5 . . ?
H72B C72 H72C 109.5 . . ?
Cl1 C73 Cl2 123(2) . . ?
Cl1 C73 H73A 106.6 . . ?
Cl2 C73 H73A 106.6 . . ?
Cl1 C73 H73B 106.6 . . ?
Cl2 C73 H73B 106.6 . . ?
H73A C73 H73B 106.5 . . ?
Cl1' C73' Cl2' 133.7(17) . . ?
Cl1' C73' H73C 103.8 . . ?
Cl2' C73' H73C 103.8 . . ?
Cl1' C73' H73D 103.8 . . ?
Cl2' C73' H73D 103.8 . . ?
H73C C73' H73D 105.4 . . ?
Cl4 C74 Cl3 111.1(12) . . ?
Cl4 C74 H74A 109.4 . . ?
Cl3 C74 H74A 109.4 . . ?
Cl4 C74 H74B 109.4 . . ?
Cl3 C74 H74B 109.4 . . ?
H74A C74 H74B 108.0 . . ?
Cl4' C74' Cl3' 109(2) . . ?
Cl4' C74' H74C 109.8 . . ?
Cl3' C74' H74C 109.8 . . ?
Cl4' C74' H74D 109.8 . . ?
Cl3' C74' H74D 109.8 . . ?
H74C C74' H74D 108.3 . . ?
Cl6 C75 Cl5 104.9(10) . . ?
Cl6 C75 H75A 110.8 . . ?
Cl5 C75 H75A 110.8 . . ?
Cl6 C75 H75B 110.8 . . ?
Cl5 C75 H75B 110.8 . . ?
H75A C75 H75B 108.8 . . ?
Cl6' C75' Cl5' 105.8(11) . . ?
Cl6' C75' H75C 110.6 . . ?
Cl5' C75' H75C 110.6 . . ?
Cl6' C75' H75D 110.6 . . ?
Cl5' C75' H75D 110.6 . . ?
H75C C75' H75D 108.7 . . ?

loop_
_geom_bond_atom_site_label_1
_geom_bond_atom_site_label_2
_geom_bond_distance
_geom_bond_site_symmetry_2
_geom_bond_publ_flag
Au1 P2 2.2901(10) . ?
Au1 C1 2.318(4) . ?
Au1 C2 2.336(4) . ?
Au1 P1 2.3460(10) . ?
P1 C3 1.830(4) . ?
P1 C9 1.845(4) . ?
P1 C12 1.850(4) . ?
P2 O2 1.593(3) . ?
P2 O1 1.597(3) . ?
P2 O3 1.603(3) . ?
O1 C31 1.419(5) . ?
O2 C45 1.410(5) . ?
O3 C59 1.414(5) . ?
B1 C2 1.620(6) . ?
B1 C23 1.639(6) . ?
B1 C4 1.650(6) . ?
B1 C15 1.666(6) . ?
C1 C2 1.369(6) . ?
C1 H1A 0.9500 . ?
C1 H1B 0.9500 . ?
C2 H2 0.9500 . ?
C3 C8 1.404(6) . ?
C3 C4 1.412(6) . ?
C4 C5 1.414(5) . ?
C5 C6 1.377(6) . ?
C5 H5 0.9500 . ?
C6 C7 1.377(7) . ?
C6 H6 0.9500 . ?
C7 C8 1.378(6) . ?
C7 H7 0.9500 . ?
C8 H8 0.9500 . ?
C9 C11 1.522(6) . ?
C9 C10 1.528(6) . ?
C9 H9 1.0000 . ?
C10 H10A 0.9800 . ?
C10 H10B 0.9800 . ?
C10 H10C 0.9800 . ?
C11 H11A 0.9800 . ?
C11 H11B 0.9800 . ?
C11 H11C 0.9800 . ?
C12 C13 1.524(7) . ?
C12 C14 1.536(6) . ?
C12 H12 1.0000 . ?
C13 H13A 0.9800 . ?
C13 H13B 0.9800 . ?
C13 H13C 0.9800 . ?
C14 H14A 0.9800 . ?
C14 H14B 0.9800 . ?
C14 H14C 0.9800 . ?
C15 C20 1.392(6) . ?
C15 C16 1.394(6) . ?
C16 C17 1.390(6) . ?
C16 H16 0.9500 . ?
C17 C18 1.384(7) . ?
C17 C21' 1.484(13) . ?
C17 C21 1.487(12) . ?
C21 F3 1.331(14) . ?
C21 F1 1.339(13) . ?
C21 F2 1.342(14) . ?
C21' F3' 1.328(17) . ?
C21' F1' 1.331(15) . ?
C21' F2' 1.335(17) . ?
C18 C19 1.370(7) . ?
C18 H18 0.9500 . ?
C19 C20 1.400(6) . ?
C19 C22' 1.476(17) . ?
C19 C22 1.491(8) . ?
C22 F5 1.290(13) . ?
C22 F6 1.323(10) . ?
C22 F4 1.363(10) . ?
C22' F5' 1.27(3) . ?
C22' F6' 1.312(19) . ?
C22' F4' 1.35(2) . ?
C20 H20 0.9500 . ?
C23 C24 1.396(6) . ?
C23 C28 1.405(6) . ?
C24 C25 1.389(6) . ?
C24 H24 0.9500 . ?
C25 C26 1.379(6) . ?
C25 C29 1.489(6) . ?
C26 C27 1.383(7) . ?
C26 H26 0.9500 . ?
C27 C28 1.396(6) . ?
C27 C30 1.491(6) . ?
C28 H28 0.9500 . ?
C29 F7' 1.277(12) . ?
C29 F9 1.289(9) . ?
C29 F7 1.312(12) . ?
C29 F9' 1.319(15) . ?
C29 F8 1.371(9) . ?
C29 F8' 1.391(11) . ?
C30 F11' 1.262(12) . ?
C30 F10 1.273(9) . ?
C30 F10' 1.323(9) . ?
C30 F12' 1.324(10) . ?
C30 F11 1.333(8) . ?
C30 F12 1.333(9) . ?
C31 C36 1.382(6) . ?
C31 C32 1.398(6) . ?
C32 C33 1.403(6) . ?
C32 C37 1.543(6) . ?
C33 C34 1.388(6) . ?
C33 H33 0.9500 . ?
C34 C35 1.389(6) . ?
C34 C41 1.532(6) . ?
C35 C36 1.376(6) . ?
C35 H35 0.9500 . ?
C36 H36 0.9500 . ?
C37 C38 1.529(7) . ?
C37 C40 1.537(7) . ?
C37 C39 1.537(7) . ?
C38 H38A 0.9800 . ?
C38 H38B 0.9800 . ?
C38 H38C 0.9800 . ?
C39 H39A 0.9800 . ?
C39 H39B 0.9800 . ?
C39 H39C 0.9800 . ?
C40 H40A 0.9800 . ?
C40 H40B 0.9800 . ?
C40 H40C 0.9800 . ?
C41 C42 1.505(7) . ?
C41 C43 1.511(7) . ?
C41 C44 1.537(8) . ?
C42 H42A 0.9800 . ?
C42 H42B 0.9800 . ?
C42 H42C 0.9800 . ?
C43 H43A 0.9800 . ?
C43 H43B 0.9800 . ?
C43 H43C 0.9800 . ?
C44 H44A 0.9800 . ?
C44 H44B 0.9800 . ?
C44 H44C 0.9800 . ?
C45 C46 1.381(6) . ?
C45 C50 1.388(6) . ?
C46 C47 1.380(6) . ?
C46 H46 0.9500 . ?
C47 C48 1.387(7) . ?
C47 H47 0.9500 . ?
C48 C49 1.384(7) . ?
C48 C51 1.537(7) . ?
C51 C54' 1.378(14) . ?
C51 C54 1.381(13) . ?
C51 C52' 1.536(14) . ?
C51 C52 1.593(14) . ?
C51 C53 1.617(15) . ?
C51 C53' 1.636(14) . ?
C52 H52A 0.9800 . ?
C52 H52B 0.9800 . ?
C52 H52C 0.9800 . ?
C53 H53A 0.9800 . ?
C53 H53B 0.9800 . ?
C53 H53C 0.9800 . ?
C54 H54A 0.9800 . ?
C54 H54B 0.9800 . ?
C54 H54C 0.9800 . ?
C52' H52D 0.9800 . ?
C52' H52E 0.9800 . ?
C52' H52F 0.9800 . ?
C53' H53D 0.9800 . ?
C53' H53E 0.9800 . ?
C53' H53F 0.9800 . ?
C54' H54D 0.9800 . ?
C54' H54E 0.9800 . ?
C54' H54F 0.9800 . ?
C49 C50 1.395(7) . ?
C49 H49 0.9500 . ?
C50 C55 1.535(7) . ?
C55 C57 1.522(7) . ?
C55 C58 1.534(7) . ?
C55 C56 1.537(7) . ?
C56 H56A 0.9800 . ?
C56 H56B 0.9800 . ?
C56 H56C 0.9800 . ?
C57 H57A 0.9800 . ?
C57 H57B 0.9800 . ?
C57 H57C 0.9800 . ?
C58 H58A 0.9800 . ?
C58 H58B 0.9800 . ?
C58 H58C 0.9800 . ?
C59 C64 1.379(6) . ?
C59 C60 1.389(5) . ?
C60 C61 1.405(6) . ?
C60 C65 1.543(6) . ?
C61 C62 1.388(6) . ?
C61 H61 0.9500 . ?
C62 C63 1.379(6) . ?
C62 C69 1.538(6) . ?
C63 C64 1.380(6) . ?
C63 H63 0.9500 . ?
C64 H64 0.9500 . ?
C65 C66 1.533(5) . ?
C65 C67 1.533(6) . ?
C65 C68 1.538(6) . ?
C66 H66A 0.9800 . ?
C66 H66B 0.9800 . ?
C66 H66C 0.9800 . ?
C67 H67A 0.9800 . ?
C67 H67B 0.9800 . ?
C67 H67C 0.9800 . ?
C68 H68A 0.9800 . ?
C68 H68B 0.9800 . ?
C68 H68C 0.9800 . ?
C69 C70 1.524(8) . ?
C69 C72 1.526(8) . ?
C69 C71 1.531(7) . ?
C70 H70A 0.9800 . ?
C70 H70B 0.9800 . ?
C70 H70C 0.9800 . ?
C71 H71A 0.9800 . ?
C71 H71B 0.9800 . ?
C71 H71C 0.9800 . ?
C72 H72A 0.9800 . ?
C72 H72B 0.9800 . ?
C72 H72C 0.9800 . ?
C73 Cl1 1.43(3) . ?
C73 Cl2 1.63(3) . ?
C73 H73A 0.9900 . ?
C73 H73B 0.9900 . ?
C73' Cl1' 1.41(2) . ?
C73' Cl2' 1.65(2) . ?
C73' H73C 0.9900 . ?
C73' H73D 0.9900 . ?
C74 Cl4 1.67(2) . ?
C74 Cl3 1.836(17) . ?
C74 H74A 0.9900 . ?
C74 H74B 0.9900 . ?
C74' Cl4' 1.67(3) . ?
C74' Cl3' 1.83(3) . ?
C74' H74C 0.9900 . ?
C74' H74D 0.9900 . ?
Cl5 C75 1.910(17) . ?
C75 Cl6 1.684(15) . ?
C75 H75A 0.9900 . ?
C75 H75B 0.9900 . ?
Cl5' C75' 1.822(17) . ?
C75' Cl6' 1.693(17) . ?
C75' H75C 0.9900 . ?
C75' H75D 0.9900 . ?
